data_4348215
loop_
_publ_author_name
'Perivolaris, Alexandros'
'Stoumpos, Constantinos C.'
'Karpinska, Jolanta'
'Ryder, Alan G.'
'Frost, Jamie M.'
'Mason, Kevin'
'Prescimone, Alessandro'
'Slawin, Alexandra M. Z.'
'Kessler, Vadim G.'
'Mathieson, Jennifer S.'
'Cronin, Leroy'
'Brechin, Euan K.'
'Papaefstathiou, Giannis S.'

_publ_section_title
;
 A family of [Ni8] cages templated by \m6-peroxide from dioxygen
 activation
;
_journal_issue 6
_journal_name_full 'Inorg. Chem. Front.'
_journal_page_first 487
_journal_paper_doi 10.1039/C4QI00048J
_journal_volume 1
_journal_year 2014
_chemical_formula_sum 'C98 H108 N6 Ni8 O32'
_chemical_formula_weight 2351.58
_space_group_IT_number 2
_space_group_name_Hall '-P 1'
_space_group_name_H-M_alt 'P -1'
_symmetry_cell_setting triclinic
_symmetry_space_group_name_H-M 'P -1'
_atom_sites_solution_hydrogens geom
_atom_sites_solution_primary direct
_atom_sites_solution_secondary difmap
_audit_creation_method SHELXL-97
_cell_angle_alpha 108.734(3)
_cell_angle_beta 105.788(3)
_cell_angle_gamma 101.737(2)
_cell_formula_units_Z 1
_cell_length_a 13.291(2)
_cell_length_b 13.838(2)
_cell_length_c 16.545(4)
_cell_measurement_reflns_used 3998
_cell_measurement_temperature 293(2)
_cell_measurement_theta_max 22.38
_cell_measurement_theta_min 2.36
_cell_volume 2628.1(8)
_computing_cell_refinement 'Bruker Apex-II'
_computing_data_collection 'Bruker Apex-II'
_computing_data_reduction 'Bruker Apex-II'
_computing_molecular_graphics 'Bruker SHELXTL 6.31'
_computing_publication_material 'Bruker SHELXTL 6.31'
_computing_structure_refinement 'SHELXL-97 (Sheldrick, 1997)'
_computing_structure_solution 'SHELXS-97 (Sheldrick, 1990)'
_diffrn_ambient_temperature 293(2)
_diffrn_measured_fraction_theta_full 0.952
_diffrn_measured_fraction_theta_max 0.952
_diffrn_measurement_device_type 'Bruker SMART Apex-II'
_diffrn_measurement_method 'Omega Scan'
_diffrn_radiation_monochromator graphite
_diffrn_radiation_source 'fine-focus sealed tube'
_diffrn_radiation_type MoK\a
_diffrn_radiation_wavelength 0.71073
_diffrn_reflns_av_R_equivalents 0.0352
_diffrn_reflns_av_sigmaI/netI 0.0778
_diffrn_reflns_limit_h_max 17
_diffrn_reflns_limit_h_min -14
_diffrn_reflns_limit_k_max 17
_diffrn_reflns_limit_k_min -17
_diffrn_reflns_limit_l_max 19
_diffrn_reflns_limit_l_min -21
_diffrn_reflns_number 17894
_diffrn_reflns_theta_full 27.56
_diffrn_reflns_theta_max 27.56
_diffrn_reflns_theta_min 2.36
_exptl_absorpt_coefficient_mu 1.481
_exptl_absorpt_correction_T_max 0.8907
_exptl_absorpt_correction_T_min 0.7561
_exptl_absorpt_correction_type empirical
_exptl_absorpt_process_details 'Bruker SADABS'
_exptl_crystal_colour dark_green
_exptl_crystal_density_diffrn 1.486
_exptl_crystal_density_meas ?
_exptl_crystal_density_method 'not measured'
_exptl_crystal_description prism
_exptl_crystal_F_000 1218
_exptl_crystal_size_max 0.20
_exptl_crystal_size_mid 0.18
_exptl_crystal_size_min 0.08
_refine_diff_density_max 0.799
_refine_diff_density_min -0.495
_refine_diff_density_rms 0.096
_refine_ls_extinction_method none
_refine_ls_goodness_of_fit_ref 1.015
_refine_ls_hydrogen_treatment mixed
_refine_ls_matrix_type full
_refine_ls_number_parameters 655
_refine_ls_number_reflns 11581
_refine_ls_number_restraints 612
_refine_ls_restrained_S_all 1.016
_refine_ls_R_factor_all 0.0933
_refine_ls_R_factor_gt 0.0542
_refine_ls_shift/su_max 0.000
_refine_ls_shift/su_mean 0.000
_refine_ls_structure_factor_coef Fsqd
_refine_ls_weighting_details 'calc w=1/[\s^2^(Fo^2^)+(0.0818P)^2^+0.0000P] where P=(Fo^2^+2Fc^2^)/3'
_refine_ls_weighting_scheme calc
_refine_ls_wR_factor_gt 0.1391
_refine_ls_wR_factor_ref 0.1603
_reflns_number_gt 7534
_reflns_number_total 11581
_reflns_threshold_expression >2sigma(I)
_cod_data_source_file c4qi00048j2.cif
_cod_data_source_block ap409a0m
_cod_depositor_comments
;
The following automatic conversions were performed:

data item '_exptl_absorpt_correction_type' value 'Empirical' was
changed to 'empirical' in accordance with the
/home/saulius/struct/COD-crude-data/automatic-downloads/DataCite-retrospective/RSC/depositions/lib/dictionaries/cif_core.dic
dictionary named 'cif_core.dic' version 2.4.2 last updated on
2011-04-26.

data item '_symmetry_cell_setting' value 'Triclinic' was changed to
'triclinic' in accordance with the
/home/saulius/struct/COD-crude-data/automatic-downloads/DataCite-retrospective/RSC/depositions/lib/dictionaries/cif_core.dic
dictionary named 'cif_core.dic' version 2.4.2 last updated on
2011-04-26.

data item '_exptl_crystal_density_meas' value 'not measured' was
changed to '?' -- the value is perceived as not measured.

Automatic conversion script
Id: cif_fix_values 6909 2019-04-08 15:41:33Z antanas 
;
_cod_original_sg_symbol_H-M P-1
_cod_database_code 4348215

loop_
_symmetry_equiv_pos_as_xyz
'x, y, z'
'-x, -y, -z'

loop_
_atom_site_label
_atom_site_type_symbol
_atom_site_fract_x
_atom_site_fract_y
_atom_site_fract_z
_atom_site_U_iso_or_equiv
_atom_site_adp_type
_atom_site_occupancy
_atom_site_symmetry_multiplicity
_atom_site_calc_flag
_atom_site_refinement_flags
Ni1 Ni -0.04670(4) 0.48171(4) 0.12754(4) 0.03315(15) Uani 1 1 d U
Ni2 Ni 0.17948(4) 0.49123(4) 0.06374(3) 0.03255(15) Uani 1 1 d U
Ni3 Ni 0.05741(4) 0.68403(4) 0.10305(4) 0.03418(15) Uani 1 1 d U
Ni4 Ni -0.16210(5) 0.65328(5) 0.13214(4) 0.03815(16) Uani 1 1 d U
N1 N -0.0977(3) 0.3185(3) 0.0656(2) 0.0400(8) Uani 1 1 d U
N4 N 0.2212(3) 0.7171(3) 0.1695(2) 0.0375(8) Uani 1 1 d U
N21 N 0.1761(3) 0.4697(3) 0.1783(2) 0.0355(8) Uani 1 1 d U
O1 O -0.1127(3) 0.2621(3) -0.0179(2) 0.0457(8) Uani 1 1 d U
O1A O 0.3281(13) 0.8409(13) 0.4949(10) 0.379(9) Uani 1 1 d D
H101 H 0.3319 0.7854 0.4416 0.569 Uiso 1 1 d RD
H102 H 0.2800 0.8642 0.4637 0.569 Uiso 1 1 d RD
O2A O -0.1308(8) 0.9911(8) 0.5137(9) 0.313(8) Uani 1 1 d D
H201 H -0.1379 0.9901 0.4532 0.021(10) Uiso 1 1 d RD
H202 H -0.0863 0.9446 0.5127 0.054(15) Uiso 1 1 d RD
O4 O 0.2723(2) 0.6476(2) 0.1490(2) 0.0410(7) Uani 1 1 d U
O8 O -0.1006(3) 0.4359(3) 0.2225(2) 0.0454(8) Uani 1 1 d U
O19 O -0.3180(3) 0.6534(3) 0.0607(3) 0.0618(10) Uani 1 1 d U
O21 O 0.1003(2) 0.4873(3) 0.2120(2) 0.0413(7) Uani 1 1 d U
O28 O 0.3286(2) 0.4566(3) 0.1107(2) 0.0415(7) Uani 1 1 d U
O48 O 0.1050(3) 0.8462(3) 0.1856(2) 0.0455(7) Uani 1 1 d U
O61 O -0.2183(3) 0.6271(3) 0.2288(2) 0.0537(8) Uani 1 1 d U
O62 O -0.1708(4) 0.7947(4) 0.3314(3) 0.0941(15) Uani 1 1 d U
O71 O -0.0108(2) 0.6428(2) 0.18965(18) 0.0358(6) Uani 1 1 d U
O72 O -0.1927(2) 0.4926(2) 0.05206(19) 0.0343(6) Uani 1 1 d U
O73 O -0.1026(2) 0.6659(2) 0.03100(19) 0.0350(6) Uani 1 1 d U
O74 O -0.1127(3) 0.8200(3) 0.2013(2) 0.0598(9) Uani 1 1 d DU
H74 H -0.1166 0.8283 0.2466 0.090 Uiso 1 1 d RD
O81 O 0.0355(2) 0.5250(2) 0.04941(17) 0.0312(6) Uani 1 1 d U
C1 C -0.1331(4) 0.2654(4) 0.1123(3) 0.0450(10) Uani 1 1 d U
C2 C -0.1917(4) 0.1496(4) 0.0701(3) 0.0493(11) Uani 1 1 d U
C3 C -0.1527(6) 0.0746(5) 0.0173(5) 0.0760(17) Uani 1 1 d U
H3 H -0.0862 0.0983 0.0103 0.091 Uiso 1 1 calc R
C4 C -0.2122(7) -0.0328(5) -0.0236(5) 0.090(2) Uani 1 1 d U
H4 H -0.1851 -0.0810 -0.0581 0.107 Uiso 1 1 calc R
C5 C -0.3097(7) -0.0708(6) -0.0149(5) 0.093(2) Uani 1 1 d U
H5 H -0.3487 -0.1441 -0.0426 0.111 Uiso 1 1 calc R
C6 C -0.3490(6) -0.0003(6) 0.0346(5) 0.0848(19) Uani 1 1 d U
H6 H -0.4158 -0.0257 0.0405 0.102 Uiso 1 1 calc R
C7 C -0.2919(5) 0.1088(5) 0.0768(4) 0.0686(15) Uani 1 1 d U
H7 H -0.3212 0.1555 0.1102 0.082 Uiso 1 1 calc R
C8 C -0.1145(4) 0.3388(4) 0.2053(3) 0.0433(10) Uani 1 1 d U
C9 C -0.1068(4) 0.3019(5) 0.2812(4) 0.0527(12) Uani 1 1 d U
C10 C -0.0820(5) 0.2087(5) 0.2793(4) 0.0718(16) Uani 1 1 d U
H10 H -0.0762 0.1628 0.2269 0.086 Uiso 1 1 calc R
C11 C -0.0662(6) 0.1845(6) 0.3553(5) 0.094(2) Uani 1 1 d U
H11 H -0.0483 0.1227 0.3544 0.113 Uiso 1 1 calc R
C12 C -0.0765(6) 0.2511(7) 0.4327(5) 0.097(2) Uani 1 1 d U
H12 H -0.0668 0.2335 0.4834 0.116 Uiso 1 1 calc R
C13 C -0.1007(6) 0.3420(7) 0.4350(5) 0.093(2) Uani 1 1 d U
H13 H -0.1079 0.3867 0.4873 0.112 Uiso 1 1 calc R
C14 C -0.1147(5) 0.3684(5) 0.3608(4) 0.0684(16) Uani 1 1 d U
H14 H -0.1298 0.4319 0.3636 0.082 Uiso 1 1 calc R
C19 C -0.3896(6) 0.6972(8) 0.0910(5) 0.120(3) Uani 1 1 d U
H19A H -0.4545 0.6822 0.0398 0.180 Uiso 1 1 calc R
H19B H -0.3556 0.7737 0.1235 0.180 Uiso 1 1 calc R
H19C H -0.4097 0.6669 0.1313 0.180 Uiso 1 1 calc R
C21 C 0.2647(3) 0.4609(4) 0.2304(3) 0.0364(9) Uani 1 1 d U
C22 C 0.2871(4) 0.4780(4) 0.3270(3) 0.0388(10) Uani 1 1 d U
C23 C 0.2053(4) 0.4326(4) 0.3541(3) 0.0473(11) Uani 1 1 d U
H23 H 0.1366 0.3875 0.3105 0.057 Uiso 1 1 calc R
C24 C 0.2268(5) 0.4548(5) 0.4454(3) 0.0575(13) Uani 1 1 d U
H24 H 0.1718 0.4244 0.4629 0.069 Uiso 1 1 calc R
C25 C 0.3262(5) 0.5202(5) 0.5105(4) 0.0666(15) Uani 1 1 d U
H25 H 0.3398 0.5337 0.5719 0.080 Uiso 1 1 calc R
C26 C 0.4058(5) 0.5656(5) 0.4845(4) 0.0712(16) Uani 1 1 d U
H26 H 0.4735 0.6122 0.5290 0.085 Uiso 1 1 calc R
C27 C 0.3881(4) 0.5437(4) 0.3932(3) 0.0548(13) Uani 1 1 d U
H27 H 0.4444 0.5734 0.3766 0.066 Uiso 1 1 calc R
C28 C 0.3387(4) 0.4387(4) 0.1816(3) 0.0393(10) Uani 1 1 d U
C29 C 0.4224(3) 0.3873(4) 0.2091(3) 0.0394(10) Uani 1 1 d U
C30 C 0.4015(4) 0.3112(4) 0.2453(3) 0.0460(11) Uani 1 1 d U
H30 H 0.3370 0.2965 0.2573 0.055 Uiso 1 1 calc R
C31 C 0.4756(5) 0.2571(5) 0.2635(4) 0.0596(14) Uani 1 1 d U
H31 H 0.4600 0.2038 0.2852 0.071 Uiso 1 1 calc R
C32 C 0.5723(5) 0.2831(5) 0.2491(4) 0.0645(15) Uani 1 1 d U
H32 H 0.6236 0.2486 0.2633 0.077 Uiso 1 1 calc R
C33 C 0.5950(5) 0.3581(6) 0.2146(4) 0.0687(16) Uani 1 1 d U
H33 H 0.6611 0.3742 0.2051 0.082 Uiso 1 1 calc R
C34 C 0.5203(4) 0.4102(5) 0.1936(4) 0.0572(13) Uani 1 1 d U
H34 H 0.5353 0.4607 0.1689 0.069 Uiso 1 1 calc R
C41 C 0.2781(4) 0.8195(4) 0.2147(3) 0.0432(10) Uani 1 1 d U
C42 C 0.3988(4) 0.8621(4) 0.2404(4) 0.0534(12) Uani 1 1 d U
C43 C 0.4711(5) 0.8259(5) 0.2916(4) 0.0731(16) Uani 1 1 d U
H43 H 0.4440 0.7739 0.3113 0.088 Uiso 1 1 calc R
C44 C 0.5814(6) 0.8662(7) 0.3130(6) 0.104(2) Uani 1 1 d U
H44 H 0.6288 0.8416 0.3481 0.124 Uiso 1 1 calc R
C45 C 0.6242(7) 0.9403(8) 0.2854(7) 0.120(3) Uani 1 1 d U
H45 H 0.7001 0.9674 0.3016 0.144 Uiso 1 1 calc R
C46 C 0.5542(7) 0.9757(7) 0.2327(6) 0.106(2) Uani 1 1 d U
H46 H 0.5829 1.0267 0.2126 0.128 Uiso 1 1 calc R
C47 C 0.4397(6) 0.9356(5) 0.2089(5) 0.0784(17) Uani 1 1 d U
H47 H 0.3923 0.9587 0.1723 0.094 Uiso 1 1 calc R
C48 C 0.2066(4) 0.8852(4) 0.2281(3) 0.0435(10) Uani 1 1 d U
C49 C 0.2493(4) 1.0001(4) 0.2925(3) 0.0513(12) Uani 1 1 d U
C50 C 0.3407(5) 1.0414(5) 0.3717(4) 0.0652(14) Uani 1 1 d U
H50 H 0.3820 0.9978 0.3844 0.078 Uiso 1 1 calc R
C51 C 0.3716(6) 1.1472(5) 0.4328(5) 0.0830(18) Uani 1 1 d U
H51 H 0.4333 1.1746 0.4865 0.100 Uiso 1 1 calc R
C52 C 0.3110(6) 1.2108(5) 0.4137(5) 0.088(2) Uani 1 1 d U
H52 H 0.3321 1.2820 0.4548 0.106 Uiso 1 1 calc R
C53 C 0.2196(6) 1.1721(5) 0.3353(6) 0.087(2) Uani 1 1 d U
H53 H 0.1789 1.2165 0.3232 0.104 Uiso 1 1 calc R
C54 C 0.1885(5) 1.0660(4) 0.2740(5) 0.0677(15) Uani 1 1 d U
H54 H 0.1267 1.0390 0.2205 0.081 Uiso 1 1 calc R
C61 C -0.2075(5) 0.6939(6) 0.3043(4) 0.0681(15) Uani 1 1 d U
C62 C -0.2388(8) 0.6508(7) 0.3694(5) 0.117(3) Uani 1 1 d U
H62A H -0.2272 0.7096 0.4249 0.176 Uiso 1 1 calc R
H62B H -0.1942 0.6075 0.3831 0.176 Uiso 1 1 calc R
H62C H -0.3152 0.6076 0.3418 0.176 Uiso 1 1 calc R
C71 C 0.0473(4) 0.6912(5) 0.2861(3) 0.0563(13) Uani 1 1 d U
H71A H 0.0599 0.7675 0.3079 0.084 Uiso 1 1 calc R
H71B H 0.1169 0.6779 0.3000 0.084 Uiso 1 1 calc R
H71C H 0.0045 0.6610 0.3156 0.084 Uiso 1 1 calc R
C72 C -0.2931(4) 0.4185(5) 0.0380(4) 0.0565(13) Uani 1 1 d U
H72A H -0.2925 0.4159 0.0954 0.085 Uiso 1 1 calc R
H72B H -0.3010 0.3483 -0.0039 0.085 Uiso 1 1 calc R
H72C H -0.3537 0.4411 0.0130 0.085 Uiso 1 1 calc R
C73 C -0.1159(4) 0.7484(4) 0.0001(4) 0.0513(12) Uani 1 1 d U
H73A H -0.1927 0.7338 -0.0326 0.077 Uiso 1 1 calc R
H73B H -0.0757 0.7510 -0.0398 0.077 Uiso 1 1 calc R
H73C H -0.0882 0.8164 0.0517 0.077 Uiso 1 1 calc R
C74 C -0.141(3) 0.9134(14) 0.208(2) 0.61(3) Uani 1 1 d DU
H74A H -0.0933 0.9711 0.2652 0.911 Uiso 1 1 calc R
H74B H -0.2162 0.9008 0.2041 0.911 Uiso 1 1 calc R
H74C H -0.1329 0.9324 0.1584 0.911 Uiso 1 1 calc R
H19 H -0.340(8) 0.610(9) -0.012(8) 0.21(4) Uiso 1 1 d .

loop_
_atom_site_aniso_label
_atom_site_aniso_U_11
_atom_site_aniso_U_22
_atom_site_aniso_U_33
_atom_site_aniso_U_23
_atom_site_aniso_U_13
_atom_site_aniso_U_12
Ni1 0.0399(3) 0.0370(3) 0.0302(3) 0.0173(3) 0.0160(2) 0.0170(3)
Ni2 0.0373(3) 0.0363(3) 0.0283(3) 0.0147(2) 0.0130(2) 0.0160(2)
Ni3 0.0397(3) 0.0327(3) 0.0324(3) 0.0135(3) 0.0139(2) 0.0141(2)
Ni4 0.0445(3) 0.0425(4) 0.0342(3) 0.0154(3) 0.0189(2) 0.0213(3)
N1 0.043(2) 0.045(2) 0.041(2) 0.0214(18) 0.0175(17) 0.0220(17)
N4 0.047(2) 0.036(2) 0.0322(19) 0.0128(17) 0.0168(16) 0.0155(16)
N21 0.0379(19) 0.042(2) 0.0344(19) 0.0187(17) 0.0151(15) 0.0195(17)
O1 0.058(2) 0.044(2) 0.0385(17) 0.0180(16) 0.0213(15) 0.0160(16)
O1A 0.38(2) 0.42(2) 0.256(14) 0.017(15) 0.140(14) 0.125(17)
O2A 0.311(15) 0.225(13) 0.48(2) 0.102(13) 0.295(16) 0.110(11)
O4 0.0412(17) 0.0404(18) 0.0427(17) 0.0144(15) 0.0159(14) 0.0178(14)
O8 0.058(2) 0.050(2) 0.0450(18) 0.0268(17) 0.0291(16) 0.0238(17)
O19 0.053(2) 0.088(3) 0.047(2) 0.018(2) 0.0187(17) 0.044(2)
O21 0.0457(17) 0.055(2) 0.0348(16) 0.0225(16) 0.0185(13) 0.0274(16)
O28 0.0444(18) 0.055(2) 0.0338(16) 0.0218(16) 0.0169(13) 0.0224(16)
O48 0.0496(19) 0.0376(18) 0.0446(18) 0.0108(15) 0.0153(15) 0.0159(15)
O61 0.063(2) 0.059(2) 0.0439(19) 0.0193(18) 0.0280(17) 0.0211(18)
O62 0.138(4) 0.075(3) 0.067(3) 0.012(3) 0.056(3) 0.030(3)
O71 0.0425(16) 0.0384(17) 0.0243(14) 0.0087(13) 0.0119(12) 0.0152(13)
O72 0.0329(15) 0.0422(17) 0.0355(15) 0.0197(14) 0.0171(12) 0.0140(13)
O73 0.0427(16) 0.0338(16) 0.0330(15) 0.0154(13) 0.0147(12) 0.0166(13)
O74 0.081(3) 0.049(2) 0.056(2) 0.0176(18) 0.0316(19) 0.0304(19)
O81 0.0378(15) 0.0330(16) 0.0226(14) 0.0104(12) 0.0101(11) 0.0131(12)
C1 0.050(3) 0.049(3) 0.050(3) 0.030(2) 0.023(2) 0.020(2)
C2 0.063(3) 0.048(3) 0.053(3) 0.030(2) 0.028(2) 0.022(2)
C3 0.110(5) 0.056(3) 0.094(5) 0.040(3) 0.063(4) 0.039(3)
C4 0.147(6) 0.041(3) 0.105(5) 0.030(4) 0.074(5) 0.038(4)
C5 0.131(6) 0.049(4) 0.092(5) 0.030(4) 0.042(5) 0.012(4)
C6 0.082(4) 0.066(4) 0.102(5) 0.036(4) 0.036(4) 0.006(3)
C7 0.071(4) 0.062(4) 0.074(4) 0.027(3) 0.034(3) 0.014(3)
C8 0.042(3) 0.057(3) 0.046(2) 0.030(2) 0.024(2) 0.021(2)
C9 0.054(3) 0.072(4) 0.054(3) 0.041(3) 0.027(2) 0.027(3)
C10 0.090(4) 0.080(4) 0.076(4) 0.052(4) 0.041(3) 0.041(4)
C11 0.131(6) 0.105(6) 0.087(5) 0.070(4) 0.046(5) 0.057(5)
C12 0.125(6) 0.135(7) 0.079(4) 0.082(5) 0.051(4) 0.053(5)
C13 0.123(6) 0.128(6) 0.068(4) 0.057(4) 0.056(4) 0.061(5)
C14 0.091(4) 0.087(4) 0.059(3) 0.043(3) 0.044(3) 0.046(4)
C19 0.091(5) 0.195(10) 0.088(5) 0.039(6) 0.040(4) 0.092(6)
C21 0.040(2) 0.041(3) 0.030(2) 0.014(2) 0.0117(17) 0.018(2)
C22 0.045(2) 0.046(3) 0.032(2) 0.020(2) 0.0136(18) 0.022(2)
C23 0.050(3) 0.060(3) 0.040(2) 0.026(2) 0.019(2) 0.020(2)
C24 0.072(3) 0.072(4) 0.046(3) 0.032(3) 0.032(3) 0.032(3)
C25 0.097(4) 0.069(4) 0.031(3) 0.018(3) 0.020(3) 0.029(3)
C26 0.079(4) 0.072(4) 0.035(3) 0.012(3) 0.002(3) 0.006(3)
C27 0.050(3) 0.064(4) 0.041(3) 0.019(3) 0.011(2) 0.011(2)
C28 0.038(2) 0.045(3) 0.033(2) 0.017(2) 0.0088(18) 0.015(2)
C29 0.037(2) 0.051(3) 0.033(2) 0.016(2) 0.0132(18) 0.020(2)
C30 0.046(3) 0.048(3) 0.050(3) 0.021(2) 0.022(2) 0.020(2)
C31 0.070(4) 0.064(4) 0.059(3) 0.032(3) 0.025(3) 0.036(3)
C32 0.064(3) 0.090(4) 0.058(3) 0.034(3) 0.024(3) 0.052(3)
C33 0.053(3) 0.112(5) 0.073(4) 0.052(4) 0.036(3) 0.047(3)
C34 0.055(3) 0.077(4) 0.057(3) 0.037(3) 0.028(3) 0.030(3)
C41 0.051(2) 0.039(3) 0.036(2) 0.011(2) 0.016(2) 0.011(2)
C42 0.050(3) 0.045(3) 0.059(3) 0.011(3) 0.024(2) 0.012(2)
C43 0.053(3) 0.068(4) 0.072(4) 0.012(3) 0.008(3) 0.012(3)
C44 0.053(4) 0.108(6) 0.111(6) 0.011(5) 0.013(4) 0.023(4)
C45 0.055(4) 0.117(7) 0.142(8) 0.000(5) 0.044(5) 0.003(4)
C46 0.091(5) 0.089(6) 0.126(7) 0.023(5) 0.067(5) 0.000(4)
C47 0.080(4) 0.063(4) 0.094(5) 0.026(4) 0.050(4) 0.012(3)
C48 0.051(3) 0.035(2) 0.045(3) 0.016(2) 0.019(2) 0.012(2)
C49 0.063(3) 0.038(3) 0.050(3) 0.010(2) 0.029(2) 0.012(2)
C50 0.065(3) 0.056(3) 0.060(3) 0.006(3) 0.026(3) 0.013(3)
C51 0.085(5) 0.060(4) 0.070(4) -0.002(3) 0.026(3) 0.002(3)
C52 0.095(5) 0.046(4) 0.104(5) -0.002(4) 0.058(4) 0.008(3)
C53 0.084(4) 0.040(3) 0.131(6) 0.018(4) 0.051(4) 0.019(3)
C54 0.073(4) 0.042(3) 0.085(4) 0.017(3) 0.036(3) 0.016(3)
C61 0.069(4) 0.091(4) 0.049(3) 0.025(3) 0.031(3) 0.025(4)
C62 0.175(8) 0.127(7) 0.080(5) 0.048(5) 0.087(6) 0.046(6)
C71 0.060(3) 0.060(3) 0.037(3) 0.010(2) 0.012(2) 0.020(3)
C72 0.053(3) 0.067(4) 0.057(3) 0.029(3) 0.026(3) 0.018(3)
C73 0.061(3) 0.041(3) 0.055(3) 0.023(3) 0.019(2) 0.022(2)
C74 0.74(5) 0.115(12) 0.66(5) 0.01(2) -0.08(4) 0.21(2)

loop_
_atom_type_symbol
_atom_type_description
_atom_type_scat_dispersion_real
_atom_type_scat_dispersion_imag
_atom_type_scat_source
C C 0.0033 0.0016 'International Tables Vol C Tables 4.2.6.8 and 6.1.1.4'
H H 0.0000 0.0000 'International Tables Vol C Tables 4.2.6.8 and 6.1.1.4'
N N 0.0061 0.0033 'International Tables Vol C Tables 4.2.6.8 and 6.1.1.4'
O O 0.0106 0.0060 'International Tables Vol C Tables 4.2.6.8 and 6.1.1.4'
Ni Ni 0.3393 1.1124 'International Tables Vol C Tables 4.2.6.8 and 6.1.1.4'

loop_
_geom_angle_atom_site_label_1
_geom_angle_atom_site_label_2
_geom_angle_atom_site_label_3
_geom_angle
_geom_angle_site_symmetry_1
_geom_angle_site_symmetry_3
O71 Ni1 N1 174.40(13) . .
O71 Ni1 O21 91.47(12) . .
N1 Ni1 O21 92.53(13) . .
O71 Ni1 O81 82.17(11) . .
N1 Ni1 O81 101.88(13) . .
O21 Ni1 O81 87.91(11) . .
O71 Ni1 O72 82.54(11) . .
N1 Ni1 O72 93.33(13) . .
O21 Ni1 O72 173.76(12) . .
O81 Ni1 O72 92.96(10) . .
O71 Ni1 O8 99.08(12) . .
N1 Ni1 O8 77.73(13) . .
O21 Ni1 O8 80.74(12) . .
O81 Ni1 O8 168.60(11) . .
O72 Ni1 O8 98.44(11) . .
N21 Ni2 O81 89.13(11) . .
N21 Ni2 O72 175.39(12) . 2_565
O81 Ni2 O72 95.36(10) . 2_565
N21 Ni2 O4 86.29(13) . .
O81 Ni2 O4 92.62(11) . .
O72 Ni2 O4 94.52(12) 2_565 .
N21 Ni2 O73 99.36(13) . 2_565
O81 Ni2 O73 93.44(11) . 2_565
O72 Ni2 O73 79.38(11) 2_565 2_565
O4 Ni2 O73 171.77(11) . 2_565
N21 Ni2 O28 76.66(12) . .
O81 Ni2 O28 165.66(10) . .
O72 Ni2 O28 98.89(11) 2_565 .
O4 Ni2 O28 84.67(12) . .
O73 Ni2 O28 90.79(11) 2_565 .
O81 Ni3 O1 103.45(12) . 2_565
O81 Ni3 N4 91.35(13) . .
O1 Ni3 N4 82.27(13) 2_565 .
O81 Ni3 O71 82.33(11) . .
O1 Ni3 O71 172.49(12) 2_565 .
N4 Ni3 O71 102.57(12) . .
O81 Ni3 O73 93.59(11) . .
O1 Ni3 O73 91.60(12) 2_565 .
N4 Ni3 O73 172.89(13) . .
O71 Ni3 O73 83.17(11) . .
O81 Ni3 O48 166.34(11) . .
O1 Ni3 O48 83.97(13) 2_565 .
N4 Ni3 O48 78.16(14) . .
O71 Ni3 O48 91.36(12) . .
O73 Ni3 O48 97.69(12) . .
O71 Ni4 O61 94.12(12) . .
O71 Ni4 O73 83.15(11) . .
O61 Ni4 O73 174.60(12) . .
O71 Ni4 O72 81.98(11) . .
O61 Ni4 O72 96.53(13) . .
O73 Ni4 O72 78.50(11) . .
O71 Ni4 O74 94.02(13) . .
O61 Ni4 O74 92.75(14) . .
O73 Ni4 O74 92.09(13) . .
O72 Ni4 O74 170.12(12) . .
O71 Ni4 O19 174.32(13) . .
O61 Ni4 O19 89.62(14) . .
O73 Ni4 O19 92.77(13) . .
O72 Ni4 O19 93.35(14) . .
O74 Ni4 O19 90.07(15) . .
O1 N1 C1 116.8(4) . .
O1 N1 Ni1 126.3(3) . .
C1 N1 Ni1 116.3(3) . .
O4 N4 C41 119.4(4) . .
O4 N4 Ni3 122.5(3) . .
C41 N4 Ni3 115.4(3) . .
O21 N21 C21 118.1(3) . .
O21 N21 Ni2 122.1(2) . .
C21 N21 Ni2 118.1(3) . .
N1 O1 Ni3 126.4(3) . 2_565
H101 O1A H102 97.2 . .
H201 O2A H202 95.4 . .
N4 O4 Ni2 118.2(3) . .
C8 O8 Ni1 111.4(3) . .
C19 O19 Ni4 130.8(4) . .
C19 O19 H19 119(5) . .
Ni4 O19 H19 110(5) . .
N21 O21 Ni1 118.9(2) . .
C28 O28 Ni2 111.8(3) . .
C48 O48 Ni3 112.2(3) . .
C61 O61 Ni4 128.2(4) . .
C71 O71 Ni1 116.9(3) . .
C71 O71 Ni4 121.7(3) . .
Ni1 O71 Ni4 98.43(13) . .
C71 O71 Ni3 120.7(3) . .
Ni1 O71 Ni3 97.41(11) . .
Ni4 O71 Ni3 96.58(11) . .
C72 O72 Ni2 114.9(3) . 2_565
C72 O72 Ni1 118.2(3) . .
Ni2 O72 Ni1 109.32(12) 2_565 .
C72 O72 Ni4 117.0(3) . .
Ni2 O72 Ni4 98.76(12) 2_565 .
Ni1 O72 Ni4 95.65(12) . .
C73 O73 Ni3 114.9(3) . .
C73 O73 Ni2 117.3(3) . 2_565
Ni3 O73 Ni2 109.22(12) . 2_565
C73 O73 Ni4 118.7(3) . .
Ni3 O73 Ni4 95.30(11) . .
Ni2 O73 Ni4 98.22(12) 2_565 .
C74 O74 Ni4 145.6(12) . .
C74 O74 H74 88.1 . .
Ni4 O74 H74 104.4 . .
O81 O81 Ni3 111.0(2) 2_565 .
O81 O81 Ni2 108.7(2) 2_565 .
Ni3 O81 Ni2 113.08(13) . .
O81 O81 Ni1 111.5(3) 2_565 .
Ni3 O81 Ni1 97.59(11) . .
Ni2 O81 Ni1 114.60(12) . .
N1 C1 C2 122.2(4) . .
N1 C1 C8 111.5(4) . .
C2 C1 C8 126.1(4) . .
C7 C2 C3 116.6(5) . .
C7 C2 C1 121.0(5) . .
C3 C2 C1 122.4(5) . .
C4 C3 C2 120.4(6) . .
C4 C3 H3 119.8 . .
C2 C3 H3 119.8 . .
C5 C4 C3 121.7(6) . .
C5 C4 H4 119.2 . .
C3 C4 H4 119.2 . .
C6 C5 C4 118.8(6) . .
C6 C5 H5 120.6 . .
C4 C5 H5 120.6 . .
C5 C6 C7 121.4(7) . .
C5 C6 H6 119.3 . .
C7 C6 H6 119.3 . .
C6 C7 C2 121.0(6) . .
C6 C7 H7 119.5 . .
C2 C7 H7 119.5 . .
O8 C8 C1 119.3(4) . .
O8 C8 C9 118.6(4) . .
C1 C8 C9 122.1(4) . .
C10 C9 C14 118.3(5) . .
C10 C9 C8 122.9(5) . .
C14 C9 C8 118.5(5) . .
C11 C10 C9 119.8(6) . .
C11 C10 H10 120.1 . .
C9 C10 H10 120.1 . .
C12 C11 C10 120.5(6) . .
C12 C11 H11 119.7 . .
C10 C11 H11 119.7 . .
C13 C12 C11 120.1(6) . .
C13 C12 H12 120.0 . .
C11 C12 H12 120.0 . .
C12 C13 C14 120.2(7) . .
C12 C13 H13 119.9 . .
C14 C13 H13 119.9 . .
C13 C14 C9 121.0(6) . .
C13 C14 H14 119.5 . .
C9 C14 H14 119.5 . .
O19 C19 H19A 109.5 . .
O19 C19 H19B 109.5 . .
H19A C19 H19B 109.5 . .
O19 C19 H19C 109.5 . .
H19A C19 H19C 109.5 . .
H19B C19 H19C 109.5 . .
N21 C21 C28 110.9(3) . .
N21 C21 C22 123.5(4) . .
C28 C21 C22 125.5(4) . .
C27 C22 C23 118.5(4) . .
C27 C22 C21 120.4(4) . .
C23 C22 C21 121.0(4) . .
C24 C23 C22 119.8(5) . .
C24 C23 H23 120.1 . .
C22 C23 H23 120.1 . .
C25 C24 C23 121.5(5) . .
C25 C24 H24 119.2 . .
C23 C24 H24 119.2 . .
C24 C25 C26 119.0(5) . .
C24 C25 H25 120.5 . .
C26 C25 H25 120.5 . .
C25 C26 C27 121.2(6) . .
C25 C26 H26 119.4 . .
C27 C26 H26 119.4 . .
C22 C27 C26 120.0(5) . .
C22 C27 H27 120.0 . .
C26 C27 H27 120.0 . .
O28 C28 C21 120.1(4) . .
O28 C28 C29 117.8(4) . .
C21 C28 C29 121.9(4) . .
C30 C29 C34 119.0(4) . .
C30 C29 C28 120.8(4) . .
C34 C29 C28 120.1(4) . .
C31 C30 C29 120.5(4) . .
C31 C30 H30 119.7 . .
C29 C30 H30 119.7 . .
C32 C31 C30 119.0(5) . .
C32 C31 H31 120.5 . .
C30 C31 H31 120.5 . .
C33 C32 C31 121.4(5) . .
C33 C32 H32 119.3 . .
C31 C32 H32 119.3 . .
C32 C33 C34 120.1(5) . .
C32 C33 H33 120.0 . .
C34 C33 H33 120.0 . .
C33 C34 C29 119.9(5) . .
C33 C34 H34 120.0 . .
C29 C34 H34 120.0 . .
N4 C41 C48 111.5(4) . .
N4 C41 C42 123.4(4) . .
C48 C41 C42 124.9(4) . .
C47 C42 C43 119.1(6) . .
C47 C42 C41 118.9(5) . .
C43 C42 C41 121.9(5) . .
C44 C43 C42 120.1(7) . .
C44 C43 H43 119.9 . .
C42 C43 H43 119.9 . .
C45 C44 C43 122.1(8) . .
C45 C44 H44 119.0 . .
C43 C44 H44 119.0 . .
C44 C45 C46 119.0(8) . .
C44 C45 H45 120.5 . .
C46 C45 H45 120.5 . .
C45 C46 C47 120.5(8) . .
C45 C46 H46 119.7 . .
C47 C46 H46 119.7 . .
C42 C47 C46 119.1(7) . .
C42 C47 H47 120.4 . .
C46 C47 H47 120.4 . .
O48 C48 C41 120.7(4) . .
O48 C48 C49 116.7(4) . .
C41 C48 C49 122.6(4) . .
C50 C49 C54 119.2(5) . .
C50 C49 C48 123.2(5) . .
C54 C49 C48 117.4(5) . .
C49 C50 C51 120.7(6) . .
C49 C50 H50 119.7 . .
C51 C50 H50 119.7 . .
C52 C51 C50 119.4(7) . .
C52 C51 H51 120.3 . .
C50 C51 H51 120.3 . .
C51 C52 C53 121.4(7) . .
C51 C52 H52 119.3 . .
C53 C52 H52 119.3 . .
C52 C53 C54 119.2(7) . .
C52 C53 H53 120.4 . .
C54 C53 H53 120.4 . .
C53 C54 C49 120.1(6) . .
C53 C54 H54 119.9 . .
C49 C54 H54 119.9 . .
O61 C61 O62 125.7(5) . .
O61 C61 C62 117.1(7) . .
O62 C61 C62 117.2(6) . .
C61 C62 H62A 109.5 . .
C61 C62 H62B 109.5 . .
H62A C62 H62B 109.5 . .
C61 C62 H62C 109.5 . .
H62A C62 H62C 109.5 . .
H62B C62 H62C 109.5 . .
O71 C71 H71A 109.5 . .
O71 C71 H71B 109.5 . .
H71A C71 H71B 109.5 . .
O71 C71 H71C 109.5 . .
H71A C71 H71C 109.5 . .
H71B C71 H71C 109.5 . .
O72 C72 H72A 109.5 . .
O72 C72 H72B 109.5 . .
H72A C72 H72B 109.5 . .
O72 C72 H72C 109.5 . .
H72A C72 H72C 109.5 . .
H72B C72 H72C 109.5 . .
O73 C73 H73A 109.5 . .
O73 C73 H73B 109.5 . .
H73A C73 H73B 109.5 . .
O73 C73 H73C 109.5 . .
H73A C73 H73C 109.5 . .
H73B C73 H73C 109.5 . .
O74 C74 H74 28.3 . .
O74 C74 H74A 109.5 . .
H74 C74 H74A 91.0 . .
O74 C74 H74B 109.5 . .
H74 C74 H74B 97.4 . .
H74A C74 H74B 109.5 . .
O74 C74 H74C 109.5 . .
H74 C74 H74C 137.4 . .
H74A C74 H74C 109.5 . .
H74B C74 H74C 109.5 . .

loop_
_geom_bond_atom_site_label_1
_geom_bond_atom_site_label_2
_geom_bond_distance
_geom_bond_site_symmetry_2
Ni1 O71 2.021(3) .
Ni1 N1 2.031(4) .
Ni1 O21 2.040(3) .
Ni1 O81 2.055(3) .
Ni1 O72 2.066(3) .
Ni1 O8 2.110(3) .
Ni2 N21 2.022(3) .
Ni2 O81 2.031(3) .
Ni2 O72 2.048(3) 2_565
Ni2 O4 2.050(3) .
Ni2 O73 2.065(3) 2_565
Ni2 O28 2.132(3) .
Ni3 O81 2.015(3) .
Ni3 O1 2.024(3) 2_565
Ni3 N4 2.031(4) .
Ni3 O71 2.055(3) .
Ni3 O73 2.054(3) .
Ni3 O48 2.070(3) .
Ni4 O71 2.034(3) .
Ni4 O61 2.040(3) .
Ni4 O73 2.075(3) .
Ni4 O72 2.076(3) .
Ni4 O74 2.084(4) .
Ni4 O19 2.088(3) .
N1 O1 1.285(4) .
N1 C1 1.334(5) .
N4 O4 1.297(4) .
N4 C41 1.309(6) .
N21 O21 1.305(4) .
N21 C21 1.311(5) .
O1 Ni3 2.024(3) 2_565
O1A H101 0.9873 .
O1A H102 0.8887 .
O2A H201 0.9754 .
O2A H202 0.9574 .
O8 C8 1.243(5) .
O19 C19 1.351(6) .
O19 H19 1.09(11) .
O28 C28 1.254(5) .
O48 C48 1.246(5) .
O61 C61 1.242(7) .
O62 C61 1.259(8) .
O71 C71 1.423(5) .
O72 C72 1.417(6) .
O72 Ni2 2.048(3) 2_565
O73 C73 1.416(5) .
O73 Ni2 2.065(3) 2_565
O74 C74 1.398(13) .
O74 H74 0.7395 .
O81 O81 1.487(5) 2_565
C1 C2 1.463(7) .
C1 C8 1.465(7) .
C2 C7 1.386(7) .
C2 C3 1.411(7) .
C3 C4 1.371(9) .
C3 H3 0.9300 .
C4 C5 1.360(9) .
C4 H4 0.9300 .
C5 C6 1.350(9) .
C5 H5 0.9300 .
C6 C7 1.382(9) .
C6 H6 0.9300 .
C7 H7 0.9300 .
C8 C9 1.487(6) .
C9 C10 1.387(7) .
C9 C14 1.389(7) .
C10 C11 1.374(8) .
C10 H10 0.9300 .
C11 C12 1.377(10) .
C11 H11 0.9300 .
C12 C13 1.352(9) .
C12 H12 0.9300 .
C13 C14 1.367(7) .
C13 H13 0.9300 .
C14 H14 0.9300 .
C19 H19A 0.9600 .
C19 H19B 0.9600 .
C19 H19C 0.9600 .
C21 C28 1.452(6) .
C21 C22 1.472(5) .
C22 C27 1.375(6) .
C22 C23 1.394(6) .
C23 C24 1.375(6) .
C23 H23 0.9300 .
C24 C25 1.356(8) .
C24 H24 0.9300 .
C25 C26 1.359(8) .
C25 H25 0.9300 .
C26 C27 1.383(7) .
C26 H26 0.9300 .
C27 H27 0.9300 .
C28 C29 1.485(6) .
C29 C30 1.385(6) .
C29 C34 1.387(6) .
C30 C31 1.380(6) .
C30 H30 0.9300 .
C31 C32 1.369(7) .
C31 H31 0.9300 .
C32 C33 1.357(8) .
C32 H32 0.9300 .
C33 C34 1.375(7) .
C33 H33 0.9300 .
C34 H34 0.9300 .
C41 C48 1.454(6) .
C41 C42 1.479(7) .
C42 C47 1.367(8) .
C42 C43 1.385(8) .
C43 C44 1.358(8) .
C43 H43 0.9300 .
C44 C45 1.338(12) .
C44 H44 0.9300 .
C45 C46 1.372(12) .
C45 H45 0.9300 .
C46 C47 1.404(9) .
C46 H46 0.9300 .
C47 H47 0.9300 .
C48 C49 1.484(7) .
C49 C50 1.375(8) .
C49 C54 1.386(7) .
C50 C51 1.382(8) .
C50 H50 0.9300 .
C51 C52 1.361(9) .
C51 H51 0.9300 .
C52 C53 1.371(10) .
C52 H52 0.9300 .
C53 C54 1.387(8) .
C53 H53 0.9300 .
C54 H54 0.9300 .
C61 C62 1.498(8) .
C62 H62A 0.9600 .
C62 H62B 0.9600 .
C62 H62C 0.9600 .
C71 H71A 0.9600 .
C71 H71B 0.9600 .
C71 H71C 0.9600 .
C72 H72A 0.9600 .
C72 H72B 0.9600 .
C72 H72C 0.9600 .
C73 H73A 0.9600 .
C73 H73B 0.9600 .
C73 H73C 0.9600 .
C74 H74 1.5599 .
C74 H74A 0.9600 .
C74 H74B 0.9600 .
C74 H74C 0.9600 .
